data_4504356
loop_
_publ_author_name
'Mori, Yutaka'
'Chiba, Tsuyoshi'
'Odani, Toru'
'Matsumoto, Akikazu'

_publ_section_title
;
 Molecular Arrangement and Photoreaction of Sorbamides and Hexadienyl
 Carbamates with Various N-Substituents in the Solid State
;
_journal_issue 7
_journal_name_full 'Crystal Growth &amp; Design'
_journal_page_first 1356
_journal_paper_doi 10.1021/cg070366o
_journal_volume 7
_journal_year 2007
_chemical_formula_moiety 'C13 H15 N O2 '
_chemical_formula_sum 'C13 H15 N O2'
_chemical_formula_weight 217.26
_chemical_name_systematic
; 
 ? 
;
_space_group_IT_number 19
_symmetry_cell_setting orthorhombic
_symmetry_space_group_name_Hall 'P 2ac 2ab'
_symmetry_space_group_name_H-M 'P 21 21 21'
_atom_sites_solution_hydrogens geom
_atom_sites_solution_primary direct
_atom_sites_solution_secondary difmap
_audit_creation_method SHELXL-97
_cell_angle_alpha 90.00
_cell_angle_beta 90.00
_cell_angle_gamma 90.00
_cell_formula_units_Z 4
_cell_length_a 5.043(2)
_cell_length_b 7.064(3)
_cell_length_c 32.897(13)
_cell_measurement_reflns_used 11688
_cell_measurement_temperature 123(2)
_cell_measurement_theta_max 27.6
_cell_measurement_theta_min 0.6
_cell_volume 1171.9(8)
_computing_cell_refinement PROCESS-AUTO
_computing_data_collection PROCESS-AUTO
_computing_data_reduction CrystalStructure
_computing_publication_material 'CrystalStructure 3.8'
_computing_structure_refinement 'SHELXL-97 (Sheldrick, 1997)'
_computing_structure_solution 'SHELXS-97 (Sheldrick, 1990)'
_diffrn_ambient_temperature 123(2)
_diffrn_detector_area_resol_mean 10.00
_diffrn_measured_fraction_theta_full 1.000
_diffrn_measured_fraction_theta_max 1.000
_diffrn_measurement_device_type 'Rigaku RAXIS-RAPID'
_diffrn_measurement_method \w
_diffrn_radiation_monochromator graphite
_diffrn_radiation_source 'fine-focus sealed tube'
_diffrn_radiation_type MoK\a
_diffrn_radiation_wavelength 0.71069
_diffrn_reflns_av_R_equivalents 0.0463
_diffrn_reflns_av_sigmaI/netI 0.0309
_diffrn_reflns_limit_h_max 6
_diffrn_reflns_limit_h_min -6
_diffrn_reflns_limit_k_max 9
_diffrn_reflns_limit_k_min -9
_diffrn_reflns_limit_l_max 42
_diffrn_reflns_limit_l_min -42
_diffrn_reflns_number 11203
_diffrn_reflns_theta_full 27.48
_diffrn_reflns_theta_max 27.48
_diffrn_reflns_theta_min 1.24
_exptl_absorpt_coefficient_mu 0.083
_exptl_absorpt_correction_T_max 0.9876
_exptl_absorpt_correction_T_min 0.9636
_exptl_absorpt_correction_type none
_exptl_crystal_colour colorless
_exptl_crystal_density_diffrn 1.231
_exptl_crystal_density_method 'not measured'
_exptl_crystal_description platelet
_exptl_crystal_F_000 464
_exptl_crystal_size_max 0.45
_exptl_crystal_size_mid 0.45
_exptl_crystal_size_min 0.15
_refine_diff_density_max 1.486
_refine_diff_density_min -0.352
_refine_diff_density_rms 0.114
_refine_ls_abs_structure_details 'Flack H D (1983), Acta Cryst. A39, 876-881'
_refine_ls_abs_structure_Flack -1(3)
_refine_ls_extinction_method none
_refine_ls_goodness_of_fit_ref 1.074
_refine_ls_hydrogen_treatment constr
_refine_ls_matrix_type full
_refine_ls_number_parameters 147
_refine_ls_number_reflns 2695
_refine_ls_number_restraints 0
_refine_ls_restrained_S_all 1.074
_refine_ls_R_factor_all 0.0874
_refine_ls_R_factor_gt 0.0725
_refine_ls_shift/su_max 0.000
_refine_ls_shift/su_mean 0.000
_refine_ls_structure_factor_coef Fsqd
_refine_ls_weighting_details 'calc w=1/[\s^2^(Fo^2^)+(0.1013P)^2^+1.6909P] where P=(Fo^2^+2Fc^2^)/3'
_refine_ls_weighting_scheme calc
_refine_ls_wR_factor_gt 0.1889
_refine_ls_wR_factor_ref 0.2083
_reflns_number_gt 2316
_reflns_number_total 2695
_reflns_threshold_expression >2sigma(I)
_cod_data_source_file cg070366osi20070416_123208.cif
_cod_data_source_block 13
_cod_original_cell_volume 1171.9(9)
_cod_database_code 4504356

loop_
_symmetry_equiv_pos_as_xyz
'x, y, z'
'x+1/2, -y+1/2, -z'
'-x, y+1/2, -z+1/2'
'-x+1/2, -y, z+1/2'

loop_
_atom_site_label
_atom_site_type_symbol
_atom_site_fract_x
_atom_site_fract_y
_atom_site_fract_z
_atom_site_U_iso_or_equiv
_atom_site_adp_type
_atom_site_occupancy
_atom_site_symmetry_multiplicity
_atom_site_calc_flag
_atom_site_refinement_flags
O1 O 0.1998(5) 0.3304(3) 0.12654(7) 0.0267(5) Uani 1 1 d .
O2 O 0.5307(4) 0.4884(4) 0.09539(9) 0.0382(7) Uani 1 1 d .
N1 N 0.0963(5) 0.5806(4) 0.08992(8) 0.0221(6) Uani 1 1 d .
H1 H -0.0666 0.5415 0.0945 0.027 Uiso 1 1 calc R
C1 C 0.9760(11) 0.2275(6) 0.30684(13) 0.0492(12) Uani 1 1 d .
H1A H 1.0942 0.3269 0.2967 0.074 Uiso 1 1 calc R
H1B H 1.0813 0.1171 0.3149 0.074 Uiso 1 1 calc R
H1C H 0.8773 0.2750 0.3304 0.074 Uiso 1 1 calc R
C2 C 0.7891(14) 0.1727(8) 0.27469(15) 0.0682(16) Uani 1 1 d .
H2 H 0.6658 0.0784 0.2829 0.082 Uiso 1 1 calc R
C3 C 0.7604(10) 0.2256(6) 0.23885(13) 0.0489(11) Uani 1 1 d .
H3 H 0.8855 0.3203 0.2316 0.059 Uiso 1 1 calc R
C4 C 0.5895(10) 0.1810(6) 0.20608(13) 0.0460(10) Uani 1 1 d .
H4 H 0.4580 0.0902 0.2130 0.055 Uiso 1 1 calc R
C5 C 0.5747(10) 0.2363(7) 0.16962(14) 0.0487(11) Uani 1 1 d .
H5 H 0.7044 0.3265 0.1617 0.058 Uiso 1 1 calc R
C6 C 0.3849(7) 0.1808(5) 0.13758(11) 0.0310(8) Uani 1 1 d .
H6A H 0.4852 0.1425 0.1131 0.037 Uiso 1 1 calc R
H6B H 0.2830 0.0694 0.1470 0.037 Uiso 1 1 calc R
C7 C 0.2965(6) 0.4689(4) 0.10308(9) 0.0227(6) Uani 1 1 d .
C8 C 0.1272(6) 0.7550(4) 0.06939(9) 0.0193(6) Uani 1 1 d .
C9 C 0.3279(6) 0.7844(5) 0.04089(9) 0.0223(6) Uani 1 1 d .
H9 H 0.4522 0.6871 0.0350 0.027 Uiso 1 1 calc R
C10 C 0.3433(6) 0.9580(5) 0.02126(9) 0.0242(6) Uani 1 1 d .
H10 H 0.4801 0.9793 0.0020 0.029 Uiso 1 1 calc R
C11 C 0.1630(6) 1.1001(5) 0.02932(9) 0.0245(7) Uani 1 1 d .
H11 H 0.1778 1.2192 0.0161 0.029 Uiso 1 1 calc R
C12 C -0.0407(6) 1.0674(5) 0.05700(10) 0.0257(7) Uani 1 1 d .
H12 H -0.1687 1.1633 0.0620 0.031 Uiso 1 1 calc R
C13 C -0.0582(6) 0.8966(5) 0.07723(10) 0.0241(7) Uani 1 1 d .
H13 H -0.1960 0.8757 0.0964 0.029 Uiso 1 1 calc R

loop_
_atom_site_aniso_label
_atom_site_aniso_U_11
_atom_site_aniso_U_22
_atom_site_aniso_U_33
_atom_site_aniso_U_23
_atom_site_aniso_U_13
_atom_site_aniso_U_12
O1 0.0208(10) 0.0208(11) 0.0385(12) 0.0085(9) -0.0008(10) -0.0017(9)
O2 0.0149(10) 0.0432(16) 0.0565(16) 0.0234(13) 0.0023(11) 0.0026(10)
N1 0.0130(10) 0.0223(13) 0.0311(13) 0.0033(11) 0.0023(10) -0.0021(10)
C1 0.077(3) 0.032(2) 0.039(2) 0.0027(16) -0.014(2) 0.007(2)
C2 0.101(4) 0.048(3) 0.056(3) -0.008(2) -0.010(3) 0.032(3)
C3 0.068(3) 0.0286(19) 0.051(2) 0.0033(17) -0.018(2) 0.008(2)
C4 0.060(3) 0.031(2) 0.046(2) -0.0011(17) -0.011(2) 0.020(2)
C5 0.045(2) 0.043(2) 0.058(3) 0.006(2) -0.005(2) 0.002(2)
C6 0.0329(17) 0.0221(16) 0.0381(18) 0.0067(14) -0.0017(15) 0.0054(15)
C7 0.0192(13) 0.0203(14) 0.0286(15) 0.0018(12) -0.0003(12) -0.0016(11)
C8 0.0157(13) 0.0197(13) 0.0225(13) 0.0003(11) -0.0025(11) -0.0009(11)
C9 0.0172(14) 0.0232(15) 0.0264(14) -0.0024(11) -0.0009(12) 0.0007(12)
C10 0.0210(14) 0.0261(16) 0.0256(14) 0.0023(12) 0.0013(12) -0.0034(12)
C11 0.0237(15) 0.0217(15) 0.0283(15) 0.0032(12) -0.0034(13) -0.0017(12)
C12 0.0184(14) 0.0235(15) 0.0353(16) 0.0003(13) -0.0005(13) 0.0039(12)
C13 0.0169(13) 0.0271(16) 0.0282(15) 0.0004(12) 0.0020(12) -0.0002(12)

loop_
_atom_type_symbol
_atom_type_description
_atom_type_scat_dispersion_real
_atom_type_scat_dispersion_imag
_atom_type_scat_source
C C 0.0033 0.0016 'International Tables Vol C Tables 4.2.6.8 and 6.1.1.4'
H H 0.0000 0.0000 'International Tables Vol C Tables 4.2.6.8 and 6.1.1.4'
O O 0.0106 0.0060 'International Tables Vol C Tables 4.2.6.8 and 6.1.1.4'
N N 0.0061 0.0033 'International Tables Vol C Tables 4.2.6.8 and 6.1.1.4'

loop_
_geom_angle_atom_site_label_1
_geom_angle_atom_site_label_2
_geom_angle_atom_site_label_3
_geom_angle
C7 O1 C6 116.2(3)
C7 N1 C8 125.4(3)
C7 N1 H1 117.3
C8 N1 H1 117.3
C2 C1 H1A 109.5
C2 C1 H1B 109.5
H1A C1 H1B 109.5
C2 C1 H1C 109.5
H1A C1 H1C 109.5
H1B C1 H1C 109.5
C3 C2 C1 132.6(6)
C3 C2 H2 113.7
C1 C2 H2 113.7
C2 C3 C4 136.5(6)
C2 C3 H3 111.8
C4 C3 H3 111.8
C5 C4 C3 133.6(5)
C5 C4 H4 113.2
C3 C4 H4 113.2
C4 C5 C6 129.3(5)
C4 C5 H5 115.3
C6 C5 H5 115.3
O1 C6 C5 113.7(3)
O1 C6 H6A 108.8
C5 C6 H6A 108.8
O1 C6 H6B 108.8
C5 C6 H6B 108.8
H6A C6 H6B 107.7
O2 C7 O1 123.8(3)
O2 C7 N1 126.3(3)
O1 C7 N1 109.8(3)
C13 C8 C9 120.3(3)
C13 C8 N1 117.6(3)
C9 C8 N1 122.1(3)
C10 C9 C8 119.0(3)
C10 C9 H9 120.5
C8 C9 H9 120.5
C11 C10 C9 121.1(3)
C11 C10 H10 119.4
C9 C10 H10 119.4
C10 C11 C12 119.4(3)
C10 C11 H11 120.3
C12 C11 H11 120.3
C13 C12 C11 120.5(3)
C13 C12 H12 119.8
C11 C12 H12 119.8
C12 C13 C8 119.7(3)
C12 C13 H13 120.2
C8 C13 H13 120.2

loop_
_geom_bond_atom_site_label_1
_geom_bond_atom_site_label_2
_geom_bond_distance
O1 C7 1.338(4)
O1 C6 1.456(4)
O2 C7 1.216(4)
N1 C7 1.352(4)
N1 C8 1.414(4)
N1 H1 0.8800
C1 C2 1.468(7)
C1 H1A 0.9800
C1 H1B 0.9800
C1 H1C 0.9800
C2 C3 1.245(6)
C2 H2 0.9500
C3 C4 1.415(6)
C3 H3 0.9500
C4 C5 1.264(6)
C4 H4 0.9500
C5 C6 1.477(6)
C5 H5 0.9500
C6 H6A 0.9900
C6 H6B 0.9900
C8 C13 1.393(4)
C8 C9 1.395(4)
C9 C10 1.388(4)
C9 H9 0.9500
C10 C11 1.380(5)
C10 H10 0.9500
C11 C12 1.392(5)
C11 H11 0.9500
C12 C13 1.381(5)
C12 H12 0.9500
C13 H13 0.9500

loop_
_geom_torsion_atom_site_label_1
_geom_torsion_atom_site_label_2
_geom_torsion_atom_site_label_3
_geom_torsion_atom_site_label_4
_geom_torsion
C1 C2 C3 C4 179.6(5)
C2 C3 C4 C5 -177.6(6)
C3 C4 C5 C6 -179.5(5)
C7 O1 C6 C5 76.3(4)
C4 C5 C6 O1 110.2(5)
C6 O1 C7 O2 -10.0(5)
C6 O1 C7 N1 170.3(3)
C8 N1 C7 O2 -9.1(5)
C8 N1 C7 O1 170.6(3)
C7 N1 C8 C13 -145.1(3)
C7 N1 C8 C9 37.7(5)
C13 C8 C9 C10 1.5(4)
N1 C8 C9 C10 178.7(3)
C8 C9 C10 C11 -0.4(5)
C9 C10 C11 C12 -1.3(5)
C10 C11 C12 C13 2.0(5)
C11 C12 C13 C8 -1.0(5)
C9 C8 C13 C12 -0.8(5)
N1 C8 C13 C12 -178.1(3)

loop_
_cod_related_entry_id
_cod_related_entry_database
_cod_related_entry_code
1 ChemSpider 30661454
